data_1507544
loop_
_publ_author_name
'Hof, Fraser'
'Iovine, Peter M.'
'Johnson, Darren W.'
'Rebek, Julius'

_publ_contact_author
;
Julius Rebek, Jr.
Skaggs Institute for Chemical Biology (MB26)
The Scripps Research Institute
10550 N. Torrey Pines Road
La Jolla, CA  92037
;
_publ_section_title
;
 Highly Selective Synthesis of Heterosubstituted Aromatic Sulfamides
;
_journal_issue 26
_journal_name_full 'Organic Letters'
_journal_page_first 4247
_journal_paper_doi 10.1021/ol0169731
_journal_volume 3
_journal_year 2001
_chemical_compound_source synthetic
_chemical_formula_sum 'C25 H45 N3 O4 S'
_chemical_formula_weight 483.70
_space_group_IT_number 4
_symmetry_cell_setting monoclinic
_symmetry_Int_Tables_number 4
_symmetry_space_group_name_Hall 'P 2yb'
_symmetry_space_group_name_H-M 'P 1 21 1'
_atom_sites_solution_hydrogens geom
_atom_sites_solution_primary direct
_atom_sites_solution_secondary difmap
_audit_creation_method SHELXL-97
_cell_angle_alpha 90.00
_cell_angle_beta 97.160(3)
_cell_angle_gamma 90.00
_cell_formula_units_Z 2
_cell_length_a 8.3003(5)
_cell_length_b 13.8825(8)
_cell_length_c 11.6167(7)
_cell_measurement_reflns_used 5271
_cell_measurement_temperature 118(2)
_cell_measurement_theta_max 51.60
_cell_measurement_theta_min 3.84
_cell_volume 1328.14(14)
_computing_cell_refinement
;
SMART (Siemens, 1995), SAINT (Siemens, 1995)
;
_computing_data_collection 'SMART (Siemens, 1995)'
_computing_data_reduction
;
SAINT (Siemens, 1995), XPREP (Siemens, 1995)
;
_computing_structure_refinement 'SHELXL-97 (Sheldrick, 1997)'
_computing_structure_solution 'SHELXS-97 (Sheldrick, 1990)'
_diffrn_ambient_temperature 118(2)
_diffrn_measured_fraction_theta_full 0.979
_diffrn_measured_fraction_theta_max 0.979
_diffrn_measurement_device_type '3 circle diffractometer'
_diffrn_measurement_method
;
omega scans with profile analysis
;
_diffrn_radiation_detector 'CCD area detector'
_diffrn_radiation_monochromator 'mirror optics'
_diffrn_radiation_source 'X-ray tube'
_diffrn_radiation_type CuK\a
_diffrn_radiation_wavelength 1.54180
_diffrn_reflns_av_R_equivalents 0.0467
_diffrn_reflns_av_sigmaI/netI 0.0333
_diffrn_reflns_limit_h_max 8
_diffrn_reflns_limit_h_min -8
_diffrn_reflns_limit_k_max 14
_diffrn_reflns_limit_k_min -13
_diffrn_reflns_limit_l_max 11
_diffrn_reflns_limit_l_min -11
_diffrn_reflns_number 5255
_diffrn_reflns_theta_full 51.70
_diffrn_reflns_theta_max 51.70
_diffrn_reflns_theta_min 3.83
_exptl_absorpt_coefficient_mu 1.353
_exptl_absorpt_correction_T_max 0.928
_exptl_absorpt_correction_T_min 0.373
_exptl_absorpt_correction_type psi-scan
_exptl_crystal_colour colorless
_exptl_crystal_density_diffrn 1.210
_exptl_crystal_density_meas ?
_exptl_crystal_description 'thin plate'
_exptl_crystal_F_000 528
_exptl_crystal_size_max 0.39
_exptl_crystal_size_mid 0.13
_exptl_crystal_size_min 0.01
_refine_diff_density_max 0.531
_refine_diff_density_min -0.426
_refine_diff_density_rms 0.067
_refine_ls_abs_structure_details 'Flack H D (1983), Acta Cryst. A39, 876-881'
_refine_ls_abs_structure_Flack 0.08(2)
_refine_ls_extinction_method none
_refine_ls_goodness_of_fit_ref 1.022
_refine_ls_hydrogen_treatment mixed
_refine_ls_matrix_type full
_refine_ls_number_parameters 298
_refine_ls_number_reflns 2376
_refine_ls_number_restraints 1
_refine_ls_restrained_S_all 1.022
_refine_ls_R_factor_all 0.0518
_refine_ls_R_factor_gt 0.0508
_refine_ls_shift/su_max 0.000
_refine_ls_shift/su_mean 0.000
_refine_ls_structure_factor_coef Fsqd
_refine_ls_weighting_details 'calc w=1/[\s^2^(Fo^2^)+(0.1182P)^2^+0.1510P] where P=(Fo^2^+2Fc^2^)/3'
_refine_ls_weighting_scheme calc
_refine_ls_wR_factor_gt 0.1301
_refine_ls_wR_factor_ref 0.1311
_reflns_number_gt 2309
_reflns_number_total 2376
_reflns_threshold_expression >2sigma(I)
_cod_data_source_file ol0169731_s2.cif
_cod_data_source_block hofsalts
_cod_depositor_comments
;
The following automatic conversions were performed:

'_exptl_crystal_density_meas' value 'not measured' was changed to '?'
- the value is perceived as not measured.

Automatic conversion script
Id: cif_fix_values 3008 2015-01-20 13:52:24Z robertas 
;
_cod_original_sg_symbol_H-M P2(1)
_cod_database_code 1507544

loop_
_symmetry_equiv_pos_as_xyz
'x, y, z'
'-x, y+1/2, -z'

loop_
_atom_site_label
_atom_site_type_symbol
_atom_site_fract_x
_atom_site_fract_y
_atom_site_fract_z
_atom_site_U_iso_or_equiv
_atom_site_adp_type
_atom_site_occupancy
_atom_site_symmetry_multiplicity
_atom_site_calc_flag
_atom_site_refinement_flags
S1 S 0.63430(12) 0.40563(7) -0.11063(8) 0.0225(4) Uani 1 1 d .
O1 O 0.5046(3) 0.3490(2) -0.0751(3) 0.0292(8) Uani 1 1 d .
O2 O 0.7917(3) 0.3849(2) -0.0476(2) 0.0272(8) Uani 1 1 d .
O3 O 0.6737(4) 0.2236(2) -0.2359(3) 0.0280(8) Uani 1 1 d .
O4 O 0.6980(4) 0.2934(2) -0.4086(2) 0.0291(8) Uani 1 1 d .
N1 N 0.5955(4) 0.5150(3) -0.1218(3) 0.0237(9) Uani 1 1 d .
N2 N 0.6510(4) 0.3858(3) -0.2563(3) 0.0236(9) Uani 1 1 d .
N3 N 0.8816(4) 0.0898(3) 0.0757(3) 0.0204(9) Uani 1 1 d .
C1 C 0.6205(5) 0.5480(3) -0.2311(4) 0.0227(11) Uani 1 1 d .
C2 C 0.6531(5) 0.4780(3) -0.3106(4) 0.0213(11) Uani 1 1 d .
C3 C 0.6807(6) 0.5018(4) -0.4226(4) 0.0314(13) Uani 1 1 d .
H3A H 0.6987 0.4531 -0.4770 0.038 Uiso 1 1 calc R
C4 C 0.6814(6) 0.5986(4) -0.4532(4) 0.0336(13) Uani 1 1 d .
H4A H 0.7031 0.6167 -0.5286 0.040 Uiso 1 1 calc R
C5 C 0.6509(6) 0.6682(4) -0.3748(4) 0.0336(12) Uani 1 1 d .
H5A H 0.6503 0.7340 -0.3975 0.040 Uiso 1 1 calc R
C6 C 0.6209(5) 0.6451(3) -0.2637(4) 0.0265(12) Uani 1 1 d .
H6A H 0.6009 0.6942 -0.2104 0.032 Uiso 1 1 calc R
C7 C 0.6758(5) 0.2934(4) -0.2966(4) 0.0235(11) Uani 1 1 d .
C8 C 0.7247(6) 0.1992(3) -0.4571(4) 0.0316(13) Uani 1 1 d .
H8A H 0.6901 0.2004 -0.5418 0.038 Uiso 1 1 calc R
H8B H 0.6576 0.1509 -0.4223 0.038 Uiso 1 1 calc R
C9 C 0.9013(6) 0.1700(4) -0.4346(4) 0.0409(13) Uani 1 1 d .
H9A H 0.9149 0.1058 -0.4672 0.061 Uiso 1 1 calc R
H9B H 0.9358 0.1687 -0.3508 0.061 Uiso 1 1 calc R
H9C H 0.9676 0.2165 -0.4713 0.061 Uiso 1 1 calc R
C10 C 0.9345(5) 0.0241(3) 0.1789(3) 0.0175(10) Uani 1 1 d .
H10A H 0.9931 -0.0315 0.1505 0.021 Uiso 1 1 calc R
H10B H 1.0129 0.0600 0.2341 0.021 Uiso 1 1 calc R
C11 C 0.8031(5) -0.0144(3) 0.2444(4) 0.0255(12) Uani 1 1 d .
H11A H 0.7274 -0.0548 0.1926 0.031 Uiso 1 1 calc R
H11B H 0.7409 0.0397 0.2725 0.031 Uiso 1 1 calc R
C12 C 0.8805(5) -0.0745(3) 0.3478(4) 0.0252(11) Uani 1 1 d .
H12A H 0.9512 -0.1244 0.3195 0.030 Uiso 1 1 calc R
H12B H 0.9495 -0.0322 0.4021 0.030 Uiso 1 1 calc R
C13 C 0.7549(6) -0.1230(4) 0.4124(4) 0.0433(14) Uani 1 1 d .
H13A H 0.8098 -0.1592 0.4783 0.065 Uiso 1 1 calc R
H13B H 0.6892 -0.1671 0.3600 0.065 Uiso 1 1 calc R
H13C H 0.6845 -0.0740 0.4407 0.065 Uiso 1 1 calc R
C14 C 1.0380(5) 0.1191(3) 0.0281(3) 0.0206(11) Uani 1 1 d .
H14A H 1.1085 0.1528 0.0903 0.025 Uiso 1 1 calc R
H14B H 1.0954 0.0597 0.0092 0.025 Uiso 1 1 calc R
C15 C 1.0184(5) 0.1827(3) -0.0780(4) 0.0245(11) Uani 1 1 d .
H15A H 0.9557 0.2409 -0.0625 0.029 Uiso 1 1 calc R
H15B H 0.9573 0.1477 -0.1437 0.029 Uiso 1 1 calc R
C16 C 1.1841(6) 0.2126(3) -0.1105(4) 0.0280(12) Uani 1 1 d .
H16A H 1.1678 0.2653 -0.1682 0.034 Uiso 1 1 calc R
H16B H 1.2497 0.2388 -0.0404 0.034 Uiso 1 1 calc R
C17 C 1.2806(6) 0.1329(4) -0.1598(4) 0.0359(12) Uani 1 1 d .
H17A H 1.3850 0.1585 -0.1769 0.054 Uiso 1 1 calc R
H17B H 1.2194 0.1081 -0.2312 0.054 Uiso 1 1 calc R
H17C H 1.2995 0.0806 -0.1030 0.054 Uiso 1 1 calc R
C18 C 0.7659(5) 0.0387(3) -0.0171(3) 0.0191(10) Uani 1 1 d .
H18A H 0.6688 0.0183 0.0182 0.023 Uiso 1 1 calc R
H18B H 0.7297 0.0857 -0.0790 0.023 Uiso 1 1 calc R
C19 C 0.8334(5) -0.0482(3) -0.0724(4) 0.0271(11) Uani 1 1 d .
H19A H 0.8725 -0.0955 -0.0114 0.032 Uiso 1 1 calc R
H19B H 0.9272 -0.0285 -0.1119 0.032 Uiso 1 1 calc R
C20 C 0.7045(5) -0.0958(4) -0.1607(3) 0.0283(11) Uani 1 1 d .
H20A H 0.7496 -0.1566 -0.1877 0.034 Uiso 1 1 calc R
H20B H 0.6095 -0.1126 -0.1210 0.034 Uiso 1 1 calc R
C21 C 0.6471(6) -0.0344(4) -0.2656(4) 0.0382(13) Uani 1 1 d .
H21A H 0.5645 -0.0696 -0.3168 0.057 Uiso 1 1 calc R
H21B H 0.7393 -0.0195 -0.3077 0.057 Uiso 1 1 calc R
H21C H 0.6004 0.0257 -0.2402 0.057 Uiso 1 1 calc R
C22 C 0.7873(5) 0.1765(3) 0.1130(4) 0.0219(10) Uani 1 1 d .
H22A H 0.7524 0.2163 0.0436 0.026 Uiso 1 1 calc R
H22B H 0.6881 0.1529 0.1431 0.026 Uiso 1 1 calc R
C23 C 0.8792(6) 0.2402(3) 0.2041(4) 0.0281(12) Uani 1 1 d .
H23A H 0.9772 0.2662 0.1744 0.034 Uiso 1 1 calc R
H23B H 0.9148 0.2016 0.2743 0.034 Uiso 1 1 calc R
C24 C 0.7724(6) 0.3233(3) 0.2356(4) 0.0298(12) Uani 1 1 d .
H24A H 0.7324 0.3595 0.1643 0.036 Uiso 1 1 calc R
H24B H 0.6769 0.2969 0.2681 0.036 Uiso 1 1 calc R
C25 C 0.8619(7) 0.3916(4) 0.3227(4) 0.0414(13) Uani 1 1 d .
H25A H 0.7878 0.4426 0.3416 0.062 Uiso 1 1 calc R
H25B H 0.9536 0.4204 0.2896 0.062 Uiso 1 1 calc R
H25C H 0.9021 0.3561 0.3934 0.062 Uiso 1 1 calc R

loop_
_atom_site_aniso_label
_atom_site_aniso_U_11
_atom_site_aniso_U_22
_atom_site_aniso_U_33
_atom_site_aniso_U_23
_atom_site_aniso_U_13
_atom_site_aniso_U_12
S1 0.0157(6) 0.0183(7) 0.0327(6) 0.0008(5) -0.0008(5) -0.0010(5)
O1 0.0179(17) 0.0282(19) 0.0426(18) 0.0012(14) 0.0084(14) -0.0072(16)
O2 0.0164(16) 0.0237(19) 0.0387(16) 0.0053(14) -0.0073(13) -0.0015(15)
O3 0.0238(18) 0.0180(19) 0.0409(18) 0.0027(16) -0.0011(15) -0.0003(15)
O4 0.032(2) 0.0234(18) 0.0311(18) -0.0034(13) 0.0018(15) 0.0001(16)
N1 0.0171(19) 0.017(2) 0.037(2) -0.0008(16) 0.0008(17) 0.0003(19)
N2 0.0135(19) 0.015(2) 0.040(2) 0.0040(18) -0.0045(16) 0.0021(17)
N3 0.016(2) 0.019(2) 0.0266(19) 0.0030(16) 0.0013(16) -0.0033(18)
C1 0.010(2) 0.021(3) 0.036(2) 0.001(2) -0.003(2) 0.001(2)
C2 0.011(2) 0.019(3) 0.033(2) 0.006(2) 0.000(2) -0.005(2)
C3 0.022(3) 0.028(3) 0.043(3) 0.003(2) -0.003(2) 0.003(3)
C4 0.025(3) 0.037(4) 0.039(3) 0.007(2) 0.006(2) -0.001(3)
C5 0.020(3) 0.028(3) 0.052(3) 0.009(2) 0.002(2) -0.003(2)
C6 0.013(2) 0.020(3) 0.046(3) 0.002(2) -0.003(2) -0.001(2)
C7 0.014(3) 0.027(3) 0.028(3) 0.000(2) -0.005(2) -0.003(2)
C8 0.036(3) 0.024(3) 0.033(3) -0.010(2) -0.001(2) -0.001(2)
C9 0.042(3) 0.033(3) 0.049(3) -0.006(2) 0.008(3) 0.008(3)
C10 0.011(2) 0.019(2) 0.022(2) 0.0021(18) -0.0009(19) -0.001(2)
C11 0.020(3) 0.020(3) 0.036(3) 0.002(2) 0.001(2) -0.001(2)
C12 0.015(2) 0.027(3) 0.033(2) 0.000(2) -0.0001(19) 0.002(2)
C13 0.030(3) 0.050(4) 0.050(3) 0.021(3) 0.003(2) 0.000(3)
C14 0.013(2) 0.020(3) 0.029(2) 0.000(2) 0.0038(19) -0.003(2)
C15 0.020(3) 0.015(2) 0.039(3) 0.003(2) 0.003(2) -0.003(2)
C16 0.021(3) 0.024(3) 0.040(3) 0.006(2) 0.007(2) -0.011(2)
C17 0.030(3) 0.033(3) 0.046(3) 0.005(2) 0.010(2) 0.004(3)
C18 0.014(2) 0.015(2) 0.027(2) 0.0036(19) -0.001(2) -0.003(2)
C19 0.026(2) 0.020(3) 0.033(2) 0.000(2) -0.006(2) -0.005(2)
C20 0.024(3) 0.019(3) 0.042(2) -0.001(2) 0.005(2) -0.004(3)
C21 0.039(3) 0.039(3) 0.033(3) -0.006(2) -0.006(2) 0.001(3)
C22 0.017(3) 0.020(2) 0.028(2) 0.0033(19) 0.002(2) 0.006(2)
C23 0.023(2) 0.024(3) 0.036(3) -0.006(2) 0.001(2) 0.003(2)
C24 0.039(3) 0.023(3) 0.028(2) 0.002(2) 0.008(2) 0.006(3)
C25 0.047(3) 0.026(3) 0.053(3) -0.005(3) 0.012(2) -0.008(3)

loop_
_atom_type_symbol
_atom_type_description
_atom_type_scat_dispersion_real
_atom_type_scat_dispersion_imag
_atom_type_scat_source
C C 0.0181 0.0091 'International Tables Vol C Tables 4.2.6.8 and 6.1.1.4'
H H 0.0000 0.0000 'International Tables Vol C Tables 4.2.6.8 and 6.1.1.4'
N N 0.0311 0.0180 'International Tables Vol C Tables 4.2.6.8 and 6.1.1.4'
O O 0.0492 0.0322 'International Tables Vol C Tables 4.2.6.8 and 6.1.1.4'
S S 0.3331 0.5567 'International Tables Vol C Tables 4.2.6.8 and 6.1.1.4'

loop_
_geom_angle_atom_site_label_1
_geom_angle_atom_site_label_2
_geom_angle_atom_site_label_3
_geom_angle
O1 S1 O2 114.13(17)
O1 S1 N1 113.8(2)
O2 S1 N1 113.66(19)
O1 S1 N2 110.32(17)
O2 S1 N2 106.58(17)
N1 S1 N2 96.58(19)
C7 O4 C8 115.1(4)
C1 N1 S1 110.2(3)
C7 N2 C2 131.9(3)
C7 N2 S1 120.6(3)
C2 N2 S1 107.1(3)
C18 N3 C14 110.9(3)
C18 N3 C22 105.5(3)
C14 N3 C22 112.4(3)
C18 N3 C10 111.7(3)
C14 N3 C10 105.6(3)
C22 N3 C10 110.8(3)
N1 C1 C2 116.1(4)
N1 C1 C6 124.8(4)
C2 C1 C6 119.0(4)
C3 C2 C1 121.6(4)
C3 C2 N2 129.7(4)
C1 C2 N2 108.6(3)
C2 C3 C4 118.4(5)
C5 C4 C3 120.2(5)
C4 C5 C6 121.7(5)
C5 C6 C1 119.0(5)
O3 C7 O4 125.9(4)
O3 C7 N2 122.2(4)
O4 C7 N2 111.9(4)
O4 C8 C9 111.5(4)
C11 C10 N3 117.0(3)
C10 C11 C12 109.3(3)
C13 C12 C11 112.5(4)
C15 C14 N3 116.2(3)
C14 C15 C16 110.6(4)
C17 C16 C15 115.4(4)
C19 C18 N3 116.0(3)
C18 C19 C20 111.3(4)
C21 C20 C19 114.7(4)
C23 C22 N3 115.3(4)
C22 C23 C24 110.6(4)
C25 C24 C23 112.5(4)

loop_
_geom_bond_atom_site_label_1
_geom_bond_atom_site_label_2
_geom_bond_distance
S1 O1 1.434(3)
S1 O2 1.445(3)
S1 N1 1.555(4)
S1 N2 1.737(4)
O3 C7 1.200(5)
O4 C7 1.336(6)
O4 C8 1.452(6)
N1 C1 1.389(6)
N2 C7 1.389(6)
N2 C2 1.428(6)
N3 C18 1.526(5)
N3 C14 1.528(6)
N3 C22 1.528(6)
N3 C10 1.527(5)
C1 C2 1.390(7)
C1 C6 1.400(7)
C2 C3 1.389(7)
C3 C4 1.390(7)
C4 C5 1.373(7)
C5 C6 1.382(6)
C8 C9 1.511(7)
C10 C11 1.503(6)
C11 C12 1.536(6)
C12 C13 1.515(7)
C14 C15 1.509(6)
C15 C16 1.528(7)
C16 C17 1.519(7)
C18 C19 1.507(6)
C19 C20 1.537(6)
C20 C21 1.515(7)
C22 C23 1.510(6)
C23 C24 1.528(6)
C24 C25 1.513(7)
